data_7240189
loop_
_publ_author_name
'Yu, Shui'
'Zhang, Qinhua'
'Hu, Huancheng'
'Chen, Zilu'
'Liu, Dongcheng'
'Liang, Yuning'
'Liang, Fupei'

_publ_section_title
;
 Tuning slow magnetic relaxation behaviour in a {Dy2}-based
 one-dimensional chain via crystal field perturbation
;
_journal_issue 20
_journal_name_full 'RSC Advances'
_journal_page_first 11831
_journal_page_last 11835
_journal_paper_doi 10.1039/D0RA01604G
_journal_volume 10
_journal_year 2020
_chemical_formula_moiety 'C60 H56 Dy2 N6 O14 S2, 2(C H4 O)'
_chemical_formula_sum 'C62 H64 Dy2 N6 O16 S2'
_chemical_formula_weight 1538.31
_space_group_crystal_system triclinic
_space_group_IT_number 2
_space_group_name_Hall '-P 1'
_space_group_name_H-M_alt 'P -1'
_atom_sites_solution_hydrogens geom
_atom_sites_solution_primary direct
_atom_sites_solution_secondary difmap
_audit_creation_date 2020-02-14
_audit_creation_method
;
Olex2 1.2
(compiled 2018.05.29 svn.r3508 for OlexSys, GUI svn.r5506)
;
_audit_update_record
;
2020-02-15 deposited with the CCDC.	2020-03-10 downloaded from the CCDC.
;
_cell_angle_alpha 73.569(3)
_cell_angle_beta 88.693(4)
_cell_angle_gamma 65.351(5)
_cell_formula_units_Z 1
_cell_length_a 9.9101(6)
_cell_length_b 11.7555(5)
_cell_length_c 15.8011(5)
_cell_measurement_reflns_used 11063
_cell_measurement_temperature 293(2)
_cell_measurement_theta_max 25.6680
_cell_measurement_theta_min 3.6460
_cell_volume 1595.15(15)
_computing_cell_refinement 'CrysAlisPro 1.171.38.43 (Rigaku OD, 2015)'
_computing_data_collection 'CrysAlisPro 1.171.38.43 (Rigaku OD, 2015)'
_computing_data_reduction 'CrysAlisPro 1.171.38.43 (Rigaku OD, 2015)'
_computing_molecular_graphics 'Olex2 (Dolomanov et al., 2009)'
_computing_publication_material 'Olex2 (Dolomanov et al., 2009)'
_computing_structure_refinement 'XL (Sheldrick, 2008)'
_computing_structure_solution 'XS (Sheldrick, 2008)'
_diffrn_ambient_temperature 293.0
_diffrn_detector 'CCD plate'
_diffrn_detector_area_resol_mean 10.6296
_diffrn_detector_type Atlas
_diffrn_measured_fraction_theta_full 0.998
_diffrn_measured_fraction_theta_max 0.998
_diffrn_measurement_details
;
List of Runs (angles in degrees, time in seconds):

  # Type    Start    End  Width  t~exp~   \w     \q     \k     \f   Frames
#--------------------------------------------------------------------------
  1  \w    -69.00  52.00   1.00   25.00    --   10.68 -19.00-150.00  121
  2  \w    -20.00  52.00   1.00   25.00    --   10.68 -99.00  60.00   72
  3  \w    -77.00  99.00   1.00   25.00    --   10.68   0.00-120.00  176
  4  \w    -20.00  29.00   1.00   25.00    --  -11.93 -99.00 -90.00   49
  5  \w    -99.00 -34.00   1.00   25.00    --  -11.93 178.00  90.00   65
  6  \w    -20.00  29.00   1.00   25.00    --  -11.93 -99.00  90.00   49
  7  \w    -88.00 -42.00   1.00   25.00    --  -11.93 -77.00 -60.00   46
;
_diffrn_measurement_device 'four-circle diffractometer'
_diffrn_measurement_device_type 'SuperNova, Single source at offset, Atlas'
_diffrn_measurement_method '\w scans'
_diffrn_orient_matrix_type 'CrysAlisPro convention (1999,Acta A55,543-557)'
_diffrn_orient_matrix_UB_11 0.0755252000
_diffrn_orient_matrix_UB_12 -0.0094362000
_diffrn_orient_matrix_UB_13 0.0014016000
_diffrn_orient_matrix_UB_21 0.0066949000
_diffrn_orient_matrix_UB_22 -0.0215029000
_diffrn_orient_matrix_UB_23 0.0470572000
_diffrn_orient_matrix_UB_31 0.0229639000
_diffrn_orient_matrix_UB_32 -0.0655312000
_diffrn_orient_matrix_UB_33 -0.0005973000
_diffrn_radiation_monochromator mirror
_diffrn_radiation_probe x-ray
_diffrn_radiation_type MoK\a
_diffrn_radiation_wavelength 0.71073
_diffrn_reflns_av_R_equivalents 0.0444
_diffrn_reflns_av_unetI/netI 0.0332
_diffrn_reflns_limit_h_max 11
_diffrn_reflns_limit_h_min -11
_diffrn_reflns_limit_k_max 13
_diffrn_reflns_limit_k_min -13
_diffrn_reflns_limit_l_max 18
_diffrn_reflns_limit_l_min -18
_diffrn_reflns_number 22939
_diffrn_reflns_theta_full 25.00
_diffrn_reflns_theta_max 25.00
_diffrn_reflns_theta_min 3.27
_diffrn_source 'micro-focus sealed X-ray tube'
_diffrn_source_type 'SuperNova (Mo) X-ray Source'
_exptl_absorpt_coefficient_mu 2.461
_exptl_absorpt_correction_T_max 1.00000
_exptl_absorpt_correction_T_min 0.61666
_exptl_absorpt_correction_type multi-scan
_exptl_absorpt_process_details
;
CrysAlisPro 1.171.38.43 (Rigaku Oxford Diffraction, 2015)
Empirical absorption correction using spherical harmonics,
 implemented in SCALE3 ABSPACK scaling algorithm.
;
_exptl_crystal_density_diffrn 1.601
_exptl_crystal_density_method 'not measured'
_exptl_crystal_description block
_exptl_crystal_F_000 770
_exptl_crystal_size_max 0.23
_exptl_crystal_size_mid 0.2
_exptl_crystal_size_min 0.12
_refine_diff_density_max 1.730
_refine_diff_density_min -0.691
_refine_diff_density_rms 0.089
_refine_ls_extinction_method none
_refine_ls_goodness_of_fit_ref 1.066
_refine_ls_hydrogen_treatment constr
_refine_ls_matrix_type full
_refine_ls_number_parameters 396
_refine_ls_number_reflns 5598
_refine_ls_number_restraints 24
_refine_ls_restrained_S_all 1.073
_refine_ls_R_factor_all 0.0510
_refine_ls_R_factor_gt 0.0459
_refine_ls_shift/su_max 0.001
_refine_ls_shift/su_mean 0.000
_refine_ls_structure_factor_coef Fsqd
_refine_ls_weighting_details 'calc w=1/[\s^2^(Fo^2^)+(0.0910P)^2^+0.3919P] where P=(Fo^2^+2Fc^2^)/3'
_refine_ls_weighting_scheme calc
_refine_ls_wR_factor_gt 0.1351
_refine_ls_wR_factor_ref 0.1419
_reflns_number_gt 4923
_reflns_number_total 5598
_reflns_threshold_expression >2sigma(I)
_cod_data_source_file d0ra01604g2.cif
_cod_data_source_block compound2
_cod_depositor_comments 'Adding full bibliography for 7240189--7240190.cif.'
_cod_original_cell_volume 1595.15(12)
_cod_database_code 7240189
_reflns_odcompleteness_completeness 99.82
_reflns_odcompleteness_iscentric 1
_reflns_odcompleteness_theta 26.32
_olex2_refinement_description
;
1. Fixed Uiso
 At 1.2 times of:
  All C(H) groups, All C(H,H) groups, All N(H) groups
 At 1.5 times of:
  All C(H,H,H) groups, All O(H) groups
2. Uiso/Uaniso restraints and constraints
Uanis(C30) \\sim Ueq, Uanis(N3) \\sim Ueq, Uanis(S1) \\sim Ueq, Uanis(Dy1)
\\sim Ueq: with sigma of 0.01 and sigma for terminal atoms of 0.02
Uanis(N3) = Uanis(C30)
3.a Ternary CH refined with riding coordinates:
 C13(H13)
3.b Secondary CH2 refined with riding coordinates:
 C12(H12A,H12B), C14(H14A,H14B)
3.c Aromatic/amide H refined with riding coordinates:
 N1(H1), N2(H2A), C2(H2B), C3(H3), C5(H5), C6(H6), C7(H7), C0AA(H0AA),
 C11(H11), C15(H15), C18(H18), C19(H19), C20(H20), C21(H21), C23(H23), C24(H24)
3.d Idealised Me refined as rotating group:
 C27(H27A,H27B,H27C), C29(H29A,H29B,H29C), C8(H8A,H8B,H8C)
3.e Idealised tetrahedral OH refined as rotating group:
 O2(H2), O31(H31)
;
_olex2_submission_special_instructions 'No special instructions were received'
_oxdiff_exptl_absorpt_empirical_details
;
Empirical correction (ABSPACK) includes:
- Absorption correction using spherical harmonics
- Frame scaling
;
_oxdiff_exptl_absorpt_empirical_full_max 1.494
_oxdiff_exptl_absorpt_empirical_full_min 0.575

loop_
_space_group_symop_id
_space_group_symop_operation_xyz
1 'x, y, z'
2 '-x, -y, -z'

loop_
_atom_site_label
_atom_site_type_symbol
_atom_site_fract_x
_atom_site_fract_y
_atom_site_fract_z
_atom_site_U_iso_or_equiv
_atom_site_adp_type
_atom_site_occupancy
_atom_site_calc_flag
_atom_site_disorder_assembly
_atom_site_disorder_group
_atom_site_refinement_flags_posn
_atom_site_refinement_flags_adp
Dy1 Dy 0.96049(3) 0.61622(2) 0.578619(17) 0.07790(15) Uani 1 d . . . U
S1 S 0.7274(5) 0.3318(4) 0.7605(4) 0.205(2) Uani 1 d . . . U
O1 O 1.1251(5) 0.5381(4) 0.7030(3) 0.0844(10) Uani 1 d . . . .
O2 O 1.3183(7) 0.8391(5) 0.7214(3) 0.1045(14) Uani 1 d . . . .
H2 H 1.2587 0.9132 0.7205 0.157 Uiso 1 calc . . GR .
O3 O 1.8379(5) 0.7886(5) 0.6319(3) 0.0885(11) Uani 1 d . . . .
O4 O 1.1397(5) 0.4356(4) 0.5408(3) 0.0842(11) Uani 1 d . . . .
O5 O 1.3007(5) 0.2782(4) 0.4957(3) 0.0902(12) Uani 1 d . . . .
O6 O 0.9509(6) 0.7829(5) 0.4440(3) 0.0980(13) Uani 1 d . . . .
O7 O 1.1490(6) 0.6959(5) 0.5360(3) 0.1028(14) Uani 1 d . . . .
N1 N 1.3518(6) 0.6066(5) 0.6896(3) 0.0820(12) Uani 1 d . . . .
H1 H 1.2847 0.6007 0.6598 0.098 Uiso 1 calc . . R .
N2 N 1.5429(6) 0.8935(5) 0.6174(3) 0.0809(12) Uani 1 d . . . .
H2A H 1.6213 0.8439 0.5988 0.097 Uiso 1 calc . . R .
N3 N 0.8560(11) 0.4770(10) 0.6634(6) 0.139(2) Uani 1 d . . . U
C1 C 1.1658(8) 0.4893(6) 0.7872(4) 0.0839(15) Uani 1 d . . . .
C2 C 1.0697(10) 0.4494(7) 0.8458(5) 0.0963(18) Uani 1 d . . . .
H2B H 0.9786 0.4592 0.8227 0.116 Uiso 1 calc . . R .
C3 C 1.1108(12) 0.3978(8) 0.9340(6) 0.110(2) Uani 1 d . . . .
H3 H 1.0458 0.3744 0.9705 0.131 Uiso 1 calc . . R .
C4 C 1.2495(11) 0.3778(7) 0.9737(5) 0.100(2) Uani 1 d . . . .
C5 C 1.2884(13) 0.3213(8) 1.0660(6) 0.120(3) Uani 1 d . . . .
H5 H 1.2203 0.3022 1.1019 0.144 Uiso 1 calc . . R .
C6 C 1.4230(14) 0.2951(9) 1.1023(6) 0.130(3) Uani 1 d . . . .
H6 H 1.4481 0.2564 1.1632 0.156 Uiso 1 calc . . R .
C7 C 1.5234(12) 0.3242(8) 1.0511(6) 0.115(3) Uani 1 d . . . .
H7 H 1.6164 0.3052 1.0774 0.137 Uiso 1 calc . . R .
C0AA C 1.4888(10) 0.3818(7) 0.9605(5) 0.104(2) Uani 1 d . . . .
H0AA H 1.5588 0.3998 0.9260 0.125 Uiso 1 calc . . R .
C9 C 1.3474(9) 0.4131(6) 0.9206(4) 0.0942(19) Uani 1 d . . . .
C10 C 1.2994(8) 0.4793(6) 0.8246(4) 0.0837(15) Uani 1 d . . . .
C11 C 1.3818(8) 0.5435(6) 0.7731(4) 0.0829(15) Uani 1 d . . . .
H11 H 1.4646 0.5395 0.8025 0.100 Uiso 1 calc . . R .
C12 C 1.4253(7) 0.6878(6) 0.6422(4) 0.0851(15) Uani 1 d . . . .
H12A H 1.4411 0.6775 0.5835 0.102 Uiso 1 calc . . R .
H12B H 1.5220 0.6590 0.6740 0.102 Uiso 1 calc . . R .
C13 C 1.3300(7) 0.8314(6) 0.6340(4) 0.0812(14) Uani 1 d . . . .
H13 H 1.2302 0.8576 0.6058 0.097 Uiso 1 calc . . R .
C14 C 1.3967(8) 0.9188(6) 0.5788(4) 0.0844(15) Uani 1 d . . . .
H14A H 1.4062 0.9067 0.5204 0.101 Uiso 1 calc . . R .
H14B H 1.3286 1.0097 0.5714 0.101 Uiso 1 calc . . R .
C15 C 1.5604(8) 0.9424(6) 0.6788(4) 0.0807(15) Uani 1 d . . . .
H15 H 1.4742 0.9985 0.6964 0.097 Uiso 1 calc . . R .
C16 C 1.6963(8) 0.9181(6) 0.7203(4) 0.0806(15) Uani 1 d . . . .
C17 C 1.6979(8) 0.9687(6) 0.7955(4) 0.0850(16) Uani 1 d . . . .
C18 C 1.5672(10) 1.0433(7) 0.8267(5) 0.104(2) Uani 1 d . . . .
H18 H 1.4749 1.0657 0.7978 0.125 Uiso 1 calc . . R .
C19 C 1.5733(13) 1.0839(9) 0.8994(6) 0.118(3) Uani 1 d . . . .
H19 H 1.4852 1.1309 0.9203 0.142 Uiso 1 calc . . R .
C20 C 1.7109(15) 1.0550(9) 0.9422(6) 0.127(3) Uani 1 d . . . .
H20 H 1.7142 1.0857 0.9899 0.153 Uiso 1 calc . . R .
C21 C 1.8371(12) 0.9837(9) 0.9143(6) 0.113(2) Uani 1 d . . . .
H21 H 1.9284 0.9622 0.9440 0.136 Uiso 1 calc . . R .
C22 C 1.8335(10) 0.9403(7) 0.8399(5) 0.0950(19) Uani 1 d . . . .
C23 C 1.9712(9) 0.8631(7) 0.8097(5) 0.0969(19) Uani 1 d . . . .
H23 H 2.0625 0.8441 0.8382 0.116 Uiso 1 calc . . R .
C24 C 1.9669(11) 0.8185(7) 0.7397(5) 0.098(2) Uani 1 d . . . .
H24 H 2.0566 0.7723 0.7199 0.118 Uiso 1 calc . . R .
C25 C 1.8321(8) 0.8393(6) 0.6955(4) 0.0843(15) Uani 1 d . . . .
C26 C 1.2748(7) 0.3478(6) 0.5452(4) 0.0788(14) Uani 1 d . . . .
C27 C 1.3918(9) 0.3359(8) 0.6076(6) 0.109(2) Uani 1 d . . . .
H27A H 1.4326 0.3966 0.5798 0.164 Uiso 1 calc . . GR .
H27B H 1.4696 0.2481 0.6237 0.164 Uiso 1 calc . . GR .
H27C H 1.3493 0.3553 0.6598 0.164 Uiso 1 calc . . GR .
C28 C 1.0774(9) 0.7746(7) 0.4644(5) 0.0909(17) Uani 1 d . . . .
C29 C 1.1396(13) 0.8615(12) 0.4005(7) 0.145(4) Uani 1 d . . . .
H29A H 1.0692 0.9149 0.3487 0.218 Uiso 1 calc . . GR .
H29B H 1.2323 0.8071 0.3835 0.218 Uiso 1 calc . . GR .
H29C H 1.1562 0.9169 0.4295 0.218 Uiso 1 calc . . GR .
C30 C 0.7998(14) 0.4285(12) 0.7035(8) 0.139(2) Uani 1 d . . . U
O31 O 1.2081(7) 1.0946(6) 0.7209(4) 0.1186(17) Uani 1 d . . . .
H31 H 1.1454 1.1368 0.6775 0.178 Uiso 1 calc . . GR .
C8 C 1.1477(14) 1.1333(12) 0.7965(8) 0.154(4) Uani 1 d . . . .
H8A H 1.1380 1.2201 0.7901 0.231 Uiso 1 calc . . GR .
H8B H 1.2131 1.0731 0.8492 0.231 Uiso 1 calc . . GR .
H8C H 1.0512 1.1326 0.8012 0.231 Uiso 1 calc . . GR .

loop_
_atom_site_aniso_label
_atom_site_aniso_U_11
_atom_site_aniso_U_22
_atom_site_aniso_U_33
_atom_site_aniso_U_23
_atom_site_aniso_U_13
_atom_site_aniso_U_12
Dy1 0.0719(2) 0.0807(2) 0.0821(2) -0.03095(15) 0.00557(14) -0.02935(15)
S1 0.163(3) 0.153(3) 0.266(5) -0.026(3) 0.076(3) -0.064(2)
O1 0.084(3) 0.093(3) 0.080(2) -0.026(2) 0.005(2) -0.040(2)
O2 0.109(4) 0.104(3) 0.102(3) -0.032(3) 0.016(3) -0.046(3)
O3 0.084(3) 0.094(3) 0.095(3) -0.043(2) 0.013(2) -0.036(2)
O4 0.072(3) 0.083(2) 0.095(3) -0.037(2) 0.006(2) -0.024(2)
O5 0.078(3) 0.098(3) 0.099(3) -0.046(2) 0.008(2) -0.030(2)
O6 0.088(3) 0.103(3) 0.090(3) -0.014(2) -0.005(2) -0.037(2)
O7 0.098(4) 0.114(3) 0.093(3) -0.012(3) -0.009(3) -0.052(3)
N1 0.079(3) 0.083(3) 0.088(3) -0.026(2) 0.008(2) -0.039(2)
N2 0.076(3) 0.081(3) 0.086(3) -0.026(2) 0.012(2) -0.033(2)
N3 0.124(4) 0.164(5) 0.124(4) -0.011(3) -0.015(3) -0.075(4)
C1 0.091(4) 0.076(3) 0.079(3) -0.020(3) 0.000(3) -0.031(3)
C2 0.105(5) 0.105(5) 0.088(4) -0.028(3) 0.016(4) -0.055(4)
C3 0.134(7) 0.113(5) 0.101(5) -0.035(4) 0.021(5) -0.070(5)
C4 0.133(7) 0.093(4) 0.081(4) -0.023(3) 0.012(4) -0.057(4)
C5 0.163(9) 0.109(5) 0.099(5) -0.020(4) -0.008(5) -0.074(6)
C6 0.178(11) 0.126(7) 0.087(5) -0.013(4) -0.015(6) -0.076(7)
C7 0.141(8) 0.091(5) 0.105(5) -0.020(4) -0.025(5) -0.048(5)
C0AA 0.119(6) 0.096(4) 0.094(4) -0.021(3) -0.013(4) -0.047(4)
C9 0.114(6) 0.080(4) 0.086(4) -0.023(3) -0.008(4) -0.041(4)
C10 0.094(4) 0.080(3) 0.077(3) -0.027(3) 0.002(3) -0.034(3)
C11 0.082(4) 0.081(3) 0.085(4) -0.029(3) 0.001(3) -0.031(3)
C12 0.075(4) 0.094(4) 0.092(4) -0.031(3) 0.013(3) -0.038(3)
C13 0.070(4) 0.092(4) 0.077(3) -0.025(3) 0.007(3) -0.032(3)
C14 0.078(4) 0.085(3) 0.086(4) -0.024(3) 0.007(3) -0.032(3)
C15 0.080(4) 0.073(3) 0.090(4) -0.028(3) 0.016(3) -0.030(3)
C16 0.089(4) 0.078(3) 0.081(3) -0.026(3) 0.015(3) -0.042(3)
C17 0.095(5) 0.080(3) 0.089(4) -0.033(3) 0.018(3) -0.041(3)
C18 0.112(6) 0.095(4) 0.114(5) -0.047(4) 0.025(4) -0.044(4)
C19 0.136(8) 0.112(6) 0.108(6) -0.054(5) 0.028(5) -0.042(5)
C20 0.181(11) 0.117(6) 0.091(5) -0.048(4) 0.014(6) -0.060(6)
C21 0.129(7) 0.120(6) 0.107(5) -0.050(5) 0.006(5) -0.058(5)
C22 0.115(6) 0.091(4) 0.090(4) -0.032(3) 0.013(4) -0.052(4)
C23 0.099(5) 0.090(4) 0.104(4) -0.032(3) -0.005(4) -0.039(4)
C24 0.133(7) 0.088(4) 0.090(4) -0.035(3) 0.015(4) -0.057(4)
C25 0.085(4) 0.076(3) 0.091(4) -0.024(3) 0.016(3) -0.035(3)
C26 0.071(4) 0.081(3) 0.086(3) -0.030(3) 0.008(3) -0.031(3)
C27 0.087(5) 0.115(5) 0.120(6) -0.055(4) -0.011(4) -0.023(4)
C28 0.094(5) 0.085(4) 0.089(4) -0.021(3) -0.001(3) -0.037(3)
C29 0.135(9) 0.166(9) 0.119(6) 0.017(6) -0.017(6) -0.088(7)
C30 0.124(4) 0.164(5) 0.124(4) -0.011(3) -0.015(3) -0.075(4)
O31 0.110(4) 0.115(4) 0.101(3) -0.035(3) -0.005(3) -0.018(3)
C8 0.127(9) 0.170(10) 0.148(9) -0.074(8) 0.008(7) -0.031(7)

loop_
_atom_type_symbol
_atom_type_description
_atom_type_scat_dispersion_real
_atom_type_scat_dispersion_imag
_atom_type_scat_source
C C 0.0033 0.0016 'International Tables Vol C Tables 4.2.6.8 and 6.1.1.4'
H H 0.0000 0.0000 'International Tables Vol C Tables 4.2.6.8 and 6.1.1.4'
Dy Dy -0.1892 4.4098 'International Tables Vol C Tables 4.2.6.8 and 6.1.1.4'
N N 0.0061 0.0033 'International Tables Vol C Tables 4.2.6.8 and 6.1.1.4'
O O 0.0106 0.0060 'International Tables Vol C Tables 4.2.6.8 and 6.1.1.4'
S S 0.1246 0.1234 'International Tables Vol C Tables 4.2.6.8 and 6.1.1.4'

loop_
_geom_angle_atom_site_label_1
_geom_angle_atom_site_label_2
_geom_angle_atom_site_label_3
_geom_angle
_geom_angle_site_symmetry_1
_geom_angle_site_symmetry_3
_geom_angle_publ_flag
O1 Dy1 O4 83.83(15) . . ?
O1 Dy1 O4 147.02(15) . 2_766 ?
O1 Dy1 O5 150.83(16) . 2_766 ?
O1 Dy1 O6 125.31(17) . . ?
O1 Dy1 O7 73.88(16) . . ?
O1 Dy1 N3 85.0(2) . . ?
O1 Dy1 C26 161.84(17) . 2_766 ?
O1 Dy1 C28 99.45(19) . . ?
O3 Dy1 O1 84.03(16) 1_455 . ?
O3 Dy1 O4 165.87(17) 1_455 . ?
O3 Dy1 O4 126.36(16) 1_455 2_766 ?
O3 Dy1 O5 75.11(16) 1_455 2_766 ?
O3 Dy1 O6 84.51(17) 1_455 . ?
O3 Dy1 O7 89.41(19) 1_455 . ?
O3 Dy1 N3 97.0(3) 1_455 . ?
O3 Dy1 C26 100.10(17) 1_455 2_766 ?
O3 Dy1 C28 86.75(19) 1_455 . ?
O4 Dy1 O4 67.24(17) . 2_766 ?
O4 Dy1 O5 118.77(14) . 2_766 ?
O4 Dy1 O5 51.63(14) 2_766 2_766 ?
O4 Dy1 O6 96.64(17) . . ?
O4 Dy1 O7 80.27(18) . . ?
O4 Dy1 N3 89.2(3) . . ?
O4 Dy1 C26 93.67(16) . 2_766 ?
O4 Dy1 C26 26.50(15) 2_766 2_766 ?
O4 Dy1 C28 95.24(18) 2_766 . ?
O4 Dy1 C28 88.12(19) . . ?
O5 Dy1 C26 25.14(15) 2_766 2_766 ?
O5 Dy1 C28 99.48(19) 2_766 . ?
O6 Dy1 O4 75.55(16) . 2_766 ?
O6 Dy1 O5 73.30(17) . 2_766 ?
O6 Dy1 O7 52.71(17) . . ?
O6 Dy1 C26 72.83(17) . 2_766 ?
O6 Dy1 C28 26.58(19) . . ?
O7 Dy1 O4 114.22(16) . 2_766 ?
O7 Dy1 O5 125.11(16) . 2_766 ?
O7 Dy1 C26 123.54(17) . 2_766 ?
O7 Dy1 C28 26.13(19) . . ?
N3 Dy1 O4 79.3(2) . 2_766 ?
N3 Dy1 O5 77.7(2) . 2_766 ?
N3 Dy1 O6 149.5(2) . . ?
N3 Dy1 O7 157.2(3) . . ?
N3 Dy1 C26 77.0(2) . 2_766 ?
N3 Dy1 C28 174.5(3) . . ?
C28 Dy1 C26 98.4(2) . 2_766 ?
C1 O1 Dy1 154.2(4) . . ?
C25 O3 Dy1 146.9(4) . 1_655 ?
Dy1 O4 Dy1 112.76(17) . 2_766 ?
C26 O4 Dy1 152.3(4) . . ?
C26 O4 Dy1 94.7(3) . 2_766 ?
C26 O5 Dy1 95.4(4) . 2_766 ?
C28 O6 Dy1 93.9(4) . . ?
C28 O7 Dy1 94.4(5) . . ?
C11 N1 C12 124.0(6) . . ?
C15 N2 C14 123.3(6) . . ?
C30 N3 Dy1 171.3(13) . . ?
O1 C1 C2 119.7(6) . . ?
O1 C1 C10 121.8(6) . . ?
C10 C1 C2 118.4(6) . . ?
C3 C2 C1 120.4(8) . . ?
C2 C3 C4 122.8(8) . . ?
C5 C4 C3 120.6(8) . . ?
C9 C4 C3 119.5(7) . . ?
C9 C4 C5 119.9(8) . . ?
C6 C5 C4 120.3(10) . . ?
C5 C6 C7 120.8(8) . . ?
C6 C7 C0AA 120.7(9) . . ?
C7 C0AA C9 119.9(9) . . ?
C4 C9 C0AA 118.2(7) . . ?
C4 C9 C10 118.5(7) . . ?
C0AA C9 C10 123.3(7) . . ?
C1 C10 C9 119.8(6) . . ?
C1 C10 C11 120.8(6) . . ?
C11 C10 C9 119.1(6) . . ?
N1 C11 C10 125.9(6) . . ?
N1 C12 C13 110.5(5) . . ?
O2 C13 C12 106.1(5) . . ?
O2 C13 C14 112.4(5) . . ?
C14 C13 C12 111.6(5) . . ?
N2 C14 C13 113.7(5) . . ?
N2 C15 C16 126.0(6) . . ?
C15 C16 C17 119.6(6) . . ?
C15 C16 C25 121.0(6) . . ?
C25 C16 C17 119.3(6) . . ?
C18 C17 C16 122.7(7) . . ?
C22 C17 C16 120.0(6) . . ?
C22 C17 C18 117.3(6) . . ?
C19 C18 C17 121.0(9) . . ?
C18 C19 C20 120.6(9) . . ?
C21 C20 C19 119.8(8) . . ?
C20 C21 C22 120.6(9) . . ?
C17 C22 C21 120.7(8) . . ?
C17 C22 C23 119.0(6) . . ?
C21 C22 C23 120.3(8) . . ?
C24 C23 C22 119.9(8) . . ?
C23 C24 C25 123.1(8) . . ?
O3 C25 C16 122.1(7) . . ?
O3 C25 C24 119.2(6) . . ?
C16 C25 C24 118.6(6) . . ?
O4 C26 Dy1 58.8(3) . 2_766 ?
O4 C26 C27 119.1(6) . . ?
O5 C26 Dy1 59.5(3) . 2_766 ?
O5 C26 O4 118.3(6) . . ?
O5 C26 C27 122.6(6) . . ?
C27 C26 Dy1 177.4(5) . 2_766 ?
O6 C28 Dy1 59.5(3) . . ?
O6 C28 C29 119.6(7) . . ?
O7 C28 Dy1 59.4(4) . . ?
O7 C28 O6 118.9(6) . . ?
O7 C28 C29 121.5(8) . . ?
C29 C28 Dy1 179.0(6) . . ?
N3 C30 S1 170.7(15) . . ?

loop_
_geom_bond_atom_site_label_1
_geom_bond_atom_site_label_2
_geom_bond_distance
_geom_bond_site_symmetry_2
_geom_bond_publ_flag
Dy1 O1 2.290(4) . ?
Dy1 O3 2.270(4) 1_455 ?
Dy1 O4 2.482(4) 2_766 ?
Dy1 O4 2.354(4) . ?
Dy1 O5 2.501(5) 2_766 ?
Dy1 O6 2.422(5) . ?
Dy1 O7 2.423(5) . ?
Dy1 N3 2.378(9) . ?
Dy1 C26 2.891(6) 2_766 ?
Dy1 C28 2.805(7) . ?
S1 C30 1.640(12) . ?
O1 C1 1.289(7) . ?
O2 C13 1.408(8) . ?
O3 Dy1 2.270(4) 1_655 ?
O3 C25 1.295(8) . ?
O4 Dy1 2.482(4) 2_766 ?
O4 C26 1.294(7) . ?
O5 Dy1 2.501(5) 2_766 ?
O5 C26 1.234(7) . ?
O6 C28 1.258(9) . ?
O7 C28 1.239(8) . ?
N1 C11 1.288(8) . ?
N1 C12 1.467(8) . ?
N2 C14 1.462(9) . ?
N2 C15 1.306(8) . ?
N3 C30 1.040(13) . ?
C1 C2 1.440(10) . ?
C1 C10 1.408(10) . ?
C2 C3 1.349(11) . ?
C3 C4 1.422(13) . ?
C4 C5 1.407(11) . ?
C4 C9 1.385(11) . ?
C5 C6 1.340(15) . ?
C6 C7 1.362(14) . ?
C7 C0AA 1.380(11) . ?
C0AA C9 1.405(11) . ?
C9 C10 1.481(9) . ?
C10 C11 1.426(10) . ?
C12 C13 1.520(9) . ?
C13 C14 1.512(9) . ?
C15 C16 1.394(10) . ?
C16 C17 1.474(9) . ?
C16 C25 1.402(9) . ?
C17 C18 1.399(10) . ?
C17 C22 1.395(11) . ?
C18 C19 1.374(12) . ?
C19 C20 1.400(15) . ?
C20 C21 1.330(14) . ?
C21 C22 1.415(10) . ?
C22 C23 1.446(11) . ?
C23 C24 1.361(9) . ?
C24 C25 1.416(11) . ?
C26 Dy1 2.891(6) 2_766 ?
C26 C27 1.475(10) . ?
C28 C29 1.535(12) . ?
O31 C8 1.430(12) . ?
